data_7011724
loop_
_publ_author_name
'Uehara, Kazuhiro'
'Hikichi, Shiro'
'Akita, Munetaka'

_publ_section_title
;
 Highly labile cationic tris-acetonitrile complexes, [TpRM(NCMe)3]OTf
 (M = Ni, Co; TpR: hydrotrispyrazolylborato, R = Ph, Me and iPr2):
 versatile precursors for TpR-containing nickel and cobalt complexes
;
_journal_issue 18
_journal_name_full 'Journal of the Chemical Society, Dalton Transactions'
_journal_page_first 3529
_journal_paper_doi 10.1039/b203377c
_journal_year 2002
_chemical_formula_moiety 'C41 H38 B Co F3 N8 O3 S '
_chemical_formula_sum 'C41 H38 B Co F3 N8 O3 S'
_chemical_formula_weight 849.60
_space_group_IT_number 14
_symmetry_cell_setting monoclinic
_symmetry_Int_Tables_number 14
_symmetry_space_group_name_Hall '-P 2yn'
_symmetry_space_group_name_H-M 'P 1 21/n 1'
_audit_creation_date 'Wed Jun 26 02:41:14 2002'
_audit_creation_method 'by teXsan'
_cell_angle_alpha 90
_cell_angle_beta 105.38(2)
_cell_angle_gamma 90
_cell_formula_units_Z 4
_cell_length_a 15.066(4)
_cell_length_b 14.134(3)
_cell_length_c 19.942(3)
_cell_measurement_reflns_used 25
_cell_measurement_temperature 298
_cell_measurement_theta_max 15.0
_cell_measurement_theta_min 14.8
_cell_volume 4094.4(16)
_computing_cell_refinement 'MSC/AFC Diffractometer Control'
_computing_data_collection 'MSC/AFC Diffractometer Control'
_computing_data_reduction 'teXsan Ver. 1.11'
_computing_publication_material 'teXsan Ver. 1.11'
_computing_structure_refinement SHELXL97
_computing_structure_solution SIR92
_diffrn_measurement_device_type 'Rigaku AFC7R'
_diffrn_measurement_method \w-2\q
_diffrn_radiation_type 'Mo K\a'
_diffrn_radiation_wavelength 0.7107
_diffrn_reflns_av_R_equivalents 0.011
_diffrn_reflns_limit_h_max 17
_diffrn_reflns_limit_h_min 0
_diffrn_reflns_limit_k_max 0
_diffrn_reflns_limit_k_min -16
_diffrn_reflns_limit_l_max 22
_diffrn_reflns_limit_l_min -23
_diffrn_reflns_number 7827
_diffrn_reflns_theta_max 25.01
_diffrn_standards_decay_% 0.58
_diffrn_standards_interval_count 150
_diffrn_standards_number 3
_exptl_absorpt_coefficient_mu 0.533
_exptl_absorpt_correction_type none
_exptl_crystal_colour purple
_exptl_crystal_density_diffrn 1.378
_exptl_crystal_density_method 'not measured'
_exptl_crystal_description prismatic
_exptl_crystal_size_max 0.25
_exptl_crystal_size_mid 0.18
_exptl_crystal_size_min 0.15
_refine_diff_density_max 0.69
_refine_diff_density_min -0.81
_refine_ls_extinction_coef 0.0000
_refine_ls_extinction_expression Fc^*^=kFc[1+0.001xFc^2^\l^3^/sin(2\q)]^-1/4^
_refine_ls_extinction_method SHELXL
_refine_ls_goodness_of_fit_ref 1.350
_refine_ls_hydrogen_treatment noref
_refine_ls_number_parameters 523
_refine_ls_number_reflns 4552
_refine_ls_R_factor_gt 0.0629
_refine_ls_shift/su_max -0.0010
_refine_ls_structure_factor_coef Fsqd
_refine_ls_weighting_details 'w = 1/[\s^2^(Fo^2^) + (0.1000P)^2^+0.0000P] where P=(Fo^2^+2Fc^2^)/3'
_refine_ls_weighting_scheme calc
_refine_ls_wR_factor_ref 0.2136
_reflns_number_gt 4552
_reflns_number_total 7201
_reflns_threshold_expression >2.0sigma(I)
_cod_data_source_file b203377c.txt
_cod_data_source_block compound_4
_cod_original_cell_volume 4094(1)
_cod_original_formula_sum 'C41 H38 B Co F3 N8 O3 S '
_cod_database_code 7011724

loop_
_symmetry_equiv_pos_as_xyz
x,y,z
1/2-x,1/2+y,1/2-z
-x,-y,-z
1/2+x,1/2-y,1/2+z

loop_
_atom_site_label
_atom_site_type_symbol
_atom_site_fract_x
_atom_site_fract_y
_atom_site_fract_z
_atom_site_U_iso_or_equiv
_atom_site_adp_type
_atom_site_occupancy
_atom_site_calc_flag
_atom_site_refinement_flags
_atom_site_disorder_assembly
_atom_site_disorder_group
Co(1) Co 0.28114(4) 0.28383(4) 0.14512(3) 0.0502(2) Uani 1.00 d . . .
S(1) S 0.4590(1) 0.1788(1) 0.09318(9) 0.0912(5) Uani 1.00 d . . .
F(1) F 0.4255(6) 0.2368(6) -0.0342(3) 0.217(3) Uani 1.00 d . . .
F(2) F 0.3873(4) 0.0964(5) -0.0253(3) 0.178(3) Uani 1.00 d . . .
F(3) F 0.5241(3) 0.1326(4) -0.0100(3) 0.167(2) Uani 1.00 d . . .
O(1) O 0.3690(2) 0.2173(2) 0.0946(2) 0.0770(10) Uani 1.00 d . . .
O(2) O 0.5303(3) 0.2480(4) 0.1112(3) 0.140(2) Uani 1.00 d . . .
O(3) O 0.4773(3) 0.0870(4) 0.1245(3) 0.124(2) Uani 1.00 d . . .
N(11) N 0.1765(2) 0.3736(2) 0.0987(2) 0.0514(8) Uani 1.00 d . . .
N(12) N 0.0985(2) 0.3692(3) 0.1221(2) 0.0559(9) Uani 1.00 d . . .
N(21) N 0.2486(3) 0.2686(3) 0.2385(2) 0.0559(9) Uani 1.00 d . . .
N(22) N 0.1577(3) 0.2803(3) 0.2357(2) 0.0603(10) Uani 1.00 d . . .
N(31) N 0.1813(3) 0.1705(3) 0.1139(2) 0.0537(9) Uani 1.00 d . . .
N(32) N 0.0954(3) 0.1921(3) 0.1221(2) 0.0591(9) Uani 1.00 d . . .
N(41) N 0.4617(3) 0.3986(3) 0.1745(2) 0.0605(9) Uani 1.00 d . . .
N(42) N 0.3739(2) 0.3959(3) 0.1809(2) 0.0524(8) Uani 1.00 d . . .
C(11) C 0.1750(3) 0.4580(3) 0.0671(2) 0.057(1) Uani 1.00 d . . .
C(12) C 0.0963(4) 0.5081(4) 0.0712(3) 0.072(1) Uani 1.00 d . . .
C(13) C 0.0502(3) 0.4500(4) 0.1067(3) 0.068(1) Uani 1.00 d . . .
C(14) C -0.0384(4) 0.4674(5) 0.1247(3) 0.097(2) Uani 1.00 d . . .
C(21) C 0.2950(4) 0.2691(3) 0.3066(2) 0.064(1) Uani 1.00 d . . .
C(22) C 0.2335(4) 0.2857(4) 0.3459(2) 0.074(1) Uani 1.00 d . . .
C(23) C 0.1483(4) 0.2916(4) 0.3009(3) 0.073(1) Uani 1.00 d . . .
C(24) C 0.0574(5) 0.3099(6) 0.3156(3) 0.104(2) Uani 1.00 d . . .
C(31) C 0.0355(3) 0.1207(4) 0.0977(2) 0.061(1) Uani 1.00 d . . .
C(32) C 0.0840(3) 0.0505(3) 0.0756(2) 0.064(1) Uani 1.00 d . . .
C(33) C 0.1731(3) 0.0831(3) 0.0865(2) 0.058(1) Uani 1.00 d . . .
C(34) C 0.2525(4) 0.0301(4) 0.0723(3) 0.080(2) Uani 1.00 d . . .
C(41) C 0.5074(3) 0.4755(4) 0.2042(2) 0.064(1) Uani 1.00 d . . .
C(42) C 0.4464(4) 0.5275(4) 0.2297(2) 0.065(1) Uani 1.00 d . . .
C(43) C 0.3643(3) 0.4756(3) 0.2149(2) 0.055(1) Uani 1.00 d . . .
C(44) C 0.2791(3) 0.5023(4) 0.2355(2) 0.065(1) Uani 1.00 d . . .
C(51) C 0.4473(5) 0.1583(6) 0.0021(4) 0.109(2) Uani 1.00 d . . .
C(101) C 0.2477(3) 0.4870(4) 0.0360(2) 0.064(1) Uani 1.00 d . . .
C(102) C 0.2826(4) 0.5792(4) 0.0467(3) 0.090(2) Uani 1.00 d . . .
C(103) C 0.3530(6) 0.6080(6) 0.0194(4) 0.113(2) Uani 1.00 d . . .
C(104) C 0.3870(5) 0.5470(8) -0.0199(4) 0.121(3) Uani 1.00 d . . .
C(105) C 0.3550(5) 0.4568(6) -0.0317(4) 0.107(2) Uani 1.00 d . . .
C(106) C 0.2848(4) 0.4273(4) -0.0030(3) 0.081(2) Uani 1.00 d . . .
C(201) C 0.3951(4) 0.2573(3) 0.3290(2) 0.068(1) Uani 1.00 d . . .
C(202) C 0.4448(5) 0.2863(4) 0.3954(3) 0.091(2) Uani 1.00 d . . .
C(203) C 0.5394(6) 0.2765(5) 0.4161(4) 0.112(2) Uani 1.00 d . . .
C(204) C 0.5868(5) 0.2406(6) 0.3720(4) 0.116(3) Uani 1.00 d . . .
C(205) C 0.5390(5) 0.2100(5) 0.3068(4) 0.106(2) Uani 1.00 d . . .
C(206) C 0.4445(4) 0.2174(4) 0.2862(3) 0.083(2) Uani 1.00 d . . .
C(301) C -0.0623(3) 0.1212(4) 0.0956(2) 0.070(1) Uani 1.00 d . . .
C(302) C -0.1023(4) 0.0367(5) 0.1113(3) 0.087(2) Uani 1.00 d . . .
C(303) C -0.1949(5) 0.0333(7) 0.1094(4) 0.118(3) Uani 1.00 d . . .
C(304) C -0.2483(5) 0.1102(10) 0.0924(5) 0.135(3) Uani 1.00 d . . .
C(305) C -0.2108(6) 0.1948(7) 0.0753(4) 0.124(3) Uani 1.00 d . . .
C(306) C -0.1189(4) 0.2012(5) 0.0755(3) 0.093(2) Uani 1.00 d . . .
C(401) C 0.6048(4) 0.4906(4) 0.2087(3) 0.080(2) Uani 1.00 d . . .
C(402) C 0.6414(5) 0.5813(5) 0.2183(4) 0.108(2) Uani 1.00 d . . .
C(403) C 0.7358(6) 0.5956(7) 0.2289(5) 0.145(4) Uani 1.00 d . . .
C(404) C 0.7925(6) 0.5224(9) 0.2292(6) 0.157(4) Uani 1.00 d . . .
C(405) C 0.7568(5) 0.4329(7) 0.2168(5) 0.140(3) Uani 1.00 d . . .
C(406) C 0.6635(4) 0.4164(5) 0.2081(4) 0.102(2) Uani 1.00 d . . .
B(1) B 0.0838(4) 0.2824(4) 0.1637(3) 0.059(1) Uani 1.00 d . . .
H(1) H 0.0785 0.5697 0.0535 0.0860 Uiso 1.00 calc . . .
H(2) H -0.0661 0.5242 0.1020 0.2137 Uiso 1.00 calc . . .
H(3) H -0.0268 0.4745 0.1741 0.0929 Uiso 1.00 calc . . .
H(4) H -0.0790 0.4150 0.1093 0.2025 Uiso 1.00 calc . . .
H(5) H 0.2566 0.6228 0.0738 0.1067 Uiso 1.00 calc . . .
H(6) H 0.3778 0.6706 0.0282 0.1362 Uiso 1.00 calc . . .
H(7) H 0.4333 0.5684 -0.0394 0.1487 Uiso 1.00 calc . . .
H(8) H 0.3808 0.4154 -0.0587 0.1292 Uiso 1.00 calc . . .
H(9) H 0.2623 0.3642 -0.0108 0.0963 Uiso 1.00 calc . . .
H(10) H 0.2484 0.2920 0.3951 0.0879 Uiso 1.00 calc . . .
H(11) H 0.0119 0.2679 0.2883 0.2515 Uiso 1.00 calc . . .
H(12) H 0.0392 0.3743 0.3039 0.1830 Uiso 1.00 calc . . .
H(13) H 0.0627 0.2995 0.3641 0.1842 Uiso 1.00 calc . . .
H(14) H 0.4148 0.3136 0.4261 0.1076 Uiso 1.00 calc . . .
H(15) H 0.5723 0.2944 0.4610 0.1390 Uiso 1.00 calc . . .
H(16) H 0.6524 0.2364 0.3859 0.1386 Uiso 1.00 calc . . .
H(17) H 0.5713 0.1839 0.2758 0.1266 Uiso 1.00 calc . . .
H(18) H 0.4121 0.1949 0.2417 0.0997 Uiso 1.00 calc . . .
H(19) H 0.0604 -0.0086 0.0562 0.0771 Uiso 1.00 calc . . .
H(20) H 0.2368 -0.0356 0.0648 0.1296 Uiso 1.00 calc . . .
H(21) H 0.3056 0.0363 0.1114 0.1158 Uiso 1.00 calc . . .
H(22) H 0.2664 0.0557 0.0316 0.1108 Uiso 1.00 calc . . .
H(23) H -0.0652 -0.0186 0.1236 0.1043 Uiso 1.00 calc . . .
H(24) H -0.2209 -0.0243 0.1205 0.1402 Uiso 1.00 calc . . .
H(25) H -0.3113 0.1075 0.0914 0.1629 Uiso 1.00 calc . . .
H(26) H -0.2494 0.2487 0.0632 0.1475 Uiso 1.00 calc . . .
H(27) H -0.0947 0.2583 0.0627 0.1113 Uiso 1.00 calc . . .
H(28) H 0.4574 0.5870 0.2527 0.0776 Uiso 1.00 calc . . .
H(29) H 0.2512 0.4466 0.2484 0.2093 Uiso 1.00 calc . . .
H(30) H 0.2365 0.5326 0.1970 0.1668 Uiso 1.00 calc . . .
H(31) H 0.2948 0.5451 0.2742 0.1392 Uiso 1.00 calc . . .
H(32) H 0.6019 0.6341 0.2183 0.1279 Uiso 1.00 calc . . .
H(33) H 0.7601 0.6580 0.2345 0.1745 Uiso 1.00 calc . . .
H(34) H 0.8573 0.5317 0.2387 0.1863 Uiso 1.00 calc . . .
H(35) H 0.7967 0.3810 0.2146 0.1705 Uiso 1.00 calc . . .
H(36) H 0.6399 0.3537 0.2015 0.1213 Uiso 1.00 calc . . .
H(37) H 0.4801 0.3484 0.1514 0.0973 Uiso 1.00 calc . . .
H(38) H 0.0226 0.2839 0.1707 0.0712 Uiso 1.00 calc . . .

loop_
_atom_site_aniso_label
_atom_site_aniso_U_11
_atom_site_aniso_U_22
_atom_site_aniso_U_33
_atom_site_aniso_U_12
_atom_site_aniso_U_13
_atom_site_aniso_U_23
Co(1) 0.0533(4) 0.0521(4) 0.0433(3) 0.0012(3) 0.0095(2) -0.0034(3)
S(1) 0.0649(9) 0.101(1) 0.111(1) -0.0066(8) 0.0283(8) -0.046(1)
F(1) 0.34(1) 0.187(6) 0.146(5) 0.066(7) 0.104(6) 0.008(5)
F(2) 0.166(4) 0.260(7) 0.127(4) -0.111(5) 0.071(3) -0.103(4)
F(3) 0.134(4) 0.215(6) 0.183(5) -0.003(4) 0.096(4) -0.075(4)
O(1) 0.067(2) 0.072(2) 0.094(3) -0.001(2) 0.026(2) -0.023(2)
O(2) 0.084(3) 0.138(4) 0.212(6) -0.036(3) 0.061(3) -0.111(4)
O(3) 0.122(4) 0.104(4) 0.132(4) 0.029(3) 0.011(3) 0.000(3)
N(11) 0.056(2) 0.051(2) 0.045(2) 0.003(2) 0.009(2) -0.004(2)
N(12) 0.053(2) 0.060(2) 0.052(2) 0.006(2) 0.011(2) -0.001(2)
N(21) 0.067(2) 0.055(2) 0.045(2) -0.002(2) 0.012(2) -0.004(2)
N(22) 0.073(3) 0.063(2) 0.049(2) -0.009(2) 0.022(2) -0.003(2)
N(31) 0.062(2) 0.055(2) 0.045(2) -0.004(2) 0.016(2) -0.003(2)
N(32) 0.059(2) 0.067(2) 0.050(2) -0.013(2) 0.012(2) -0.005(2)
N(41) 0.056(2) 0.068(2) 0.058(2) -0.004(2) 0.015(2) -0.011(2)
N(42) 0.059(2) 0.048(2) 0.047(2) -0.001(2) 0.011(2) -0.001(2)
C(11) 0.060(3) 0.061(3) 0.043(2) 0.004(2) 0.002(2) -0.001(2)
C(12) 0.080(3) 0.065(3) 0.062(3) 0.016(3) 0.001(3) 0.003(2)
C(13) 0.065(3) 0.075(3) 0.060(3) 0.007(3) 0.008(2) -0.006(3)
C(14) 0.078(4) 0.112(5) 0.106(5) 0.028(4) 0.032(3) -0.011(4)
C(21) 0.098(4) 0.049(3) 0.040(2) -0.004(2) 0.011(2) 0.000(2)
C(22) 0.111(4) 0.070(3) 0.039(2) -0.018(3) 0.019(3) -0.005(2)
C(23) 0.102(4) 0.069(3) 0.058(3) -0.021(3) 0.037(3) -0.008(2)
C(24) 0.111(5) 0.136(6) 0.083(4) -0.025(4) 0.058(4) -0.024(4)
C(31) 0.066(3) 0.066(3) 0.045(2) -0.005(2) 0.004(2) -0.001(2)
C(32) 0.075(3) 0.056(3) 0.052(3) -0.013(2) 0.003(2) -0.007(2)
C(33) 0.073(3) 0.060(3) 0.038(2) -0.003(2) 0.012(2) 0.002(2)
C(34) 0.099(4) 0.059(3) 0.088(4) -0.003(3) 0.037(3) -0.015(3)
C(41) 0.069(3) 0.071(3) 0.055(3) -0.014(3) 0.020(2) -0.011(2)
C(42) 0.076(3) 0.065(3) 0.050(3) -0.009(2) 0.013(2) -0.009(2)
C(43) 0.060(3) 0.058(3) 0.039(2) -0.005(2) 0.003(2) -0.002(2)
C(44) 0.065(3) 0.068(3) 0.057(3) 0.001(2) 0.011(2) -0.008(2)
C(51) 0.103(5) 0.111(6) 0.125(6) -0.005(5) 0.051(5) -0.029(5)
C(101) 0.070(3) 0.069(3) 0.044(2) 0.002(2) 0.002(2) 0.005(2)
C(102) 0.104(5) 0.067(4) 0.094(4) -0.005(3) 0.019(4) 0.004(3)
C(103) 0.122(6) 0.098(5) 0.122(6) -0.023(5) 0.036(5) 0.025(5)
C(104) 0.110(6) 0.148(8) 0.111(6) -0.026(5) 0.040(5) 0.037(5)
C(105) 0.122(6) 0.127(6) 0.085(4) -0.007(5) 0.050(4) 0.004(4)
C(106) 0.098(4) 0.082(4) 0.067(3) -0.012(3) 0.028(3) -0.008(3)
C(201) 0.096(4) 0.050(3) 0.045(2) 0.001(3) -0.003(3) 0.005(2)
C(202) 0.116(5) 0.070(3) 0.065(3) 0.005(3) -0.013(3) -0.014(3)
C(203) 0.116(6) 0.092(5) 0.094(5) 0.001(4) -0.030(4) -0.007(4)
C(204) 0.104(5) 0.098(5) 0.119(6) 0.017(4) -0.020(5) 0.003(5)
C(205) 0.099(5) 0.106(5) 0.096(5) 0.034(4) -0.004(4) 0.004(4)
C(206) 0.092(4) 0.080(4) 0.061(3) 0.021(3) -0.006(3) 0.001(3)
C(301) 0.062(3) 0.089(4) 0.052(3) -0.013(3) 0.001(2) -0.012(3)
C(302) 0.065(3) 0.112(5) 0.077(4) -0.023(3) 0.005(3) -0.014(3)
C(303) 0.072(4) 0.179(8) 0.095(5) -0.041(5) 0.008(4) -0.021(5)
C(304) 0.072(5) 0.21(1) 0.113(6) -0.008(6) -0.001(4) -0.031(7)
C(305) 0.089(5) 0.150(7) 0.111(6) 0.037(5) -0.011(4) -0.027(5)
C(306) 0.073(4) 0.108(5) 0.082(4) 0.009(3) -0.006(3) -0.008(3)
C(401) 0.074(3) 0.098(4) 0.076(3) -0.026(3) 0.034(3) -0.021(3)
C(402) 0.105(5) 0.114(5) 0.123(5) -0.041(4) 0.062(4) -0.039(4)
C(403) 0.123(6) 0.149(8) 0.199(9) -0.076(6) 0.104(7) -0.066(7)
C(404) 0.092(6) 0.19(1) 0.21(1) -0.063(6) 0.089(6) -0.065(8)
C(405) 0.078(5) 0.152(8) 0.210(9) -0.030(5) 0.070(5) -0.057(7)
C(406) 0.072(4) 0.112(5) 0.130(5) -0.027(4) 0.040(4) -0.028(4)
B(1) 0.054(3) 0.068(3) 0.061(3) -0.008(3) 0.022(2) -0.015(3)

loop_
_atom_type_symbol
_atom_type_description
_atom_type_scat_dispersion_real
_atom_type_scat_dispersion_imag
_atom_type_scat_source
C C 0.003 0.002
;International Tables for Crystallography
(1992, Vol. C, Tables 4.2.6.8 and 6.1.1.4)
;
H H 0.000 0.000
;International Tables for Crystallography
(1992, Vol. C, Table 6.1.1.4)
;
O O 0.011 0.006
;International Tables for Crystallography
(1992, Vol. C, Tables 4.2.6.8 and 6.1.1.4)
;
N N 0.006 0.003
;International Tables for Crystallography
(1992, Vol. C, Tables 4.2.6.8 and 6.1.1.4)
;
B B 0.001 0.001
;International Tables for Crystallography
(1992, Vol. C, Tables 4.2.6.8 and 6.1.1.4)
;
F F 0.017 0.010
;International Tables for Crystallography
(1992, Vol. C, Tables 4.2.6.8 and 6.1.1.4)
;
S S 0.125 0.123
;International Tables for Crystallography
(1992, Vol. C, Tables 4.2.6.8 and 6.1.1.4)
;
Co Co 0.349 0.972
;International Tables for Crystallography
(1992, Vol. C, Tables 4.2.6.8 and 6.1.1.4)
;

loop_
_geom_angle_atom_site_label_1
_geom_angle_atom_site_label_2
_geom_angle_atom_site_label_3
_geom_angle
_geom_angle_site_symmetry_1
_geom_angle_site_symmetry_2
_geom_angle_site_symmetry_3
_geom_angle_publ_flag
O(1) Co(1) N(11) 124.9(1) . . . yes
O(1) Co(1) N(21) 136.3(1) . . . yes
O(1) Co(1) N(31) 90.5(1) . . . yes
O(1) Co(1) N(42) 93.1(1) . . . yes
N(11) Co(1) N(21) 97.7(1) . . . yes
N(11) Co(1) N(31) 86.3(1) . . . yes
N(11) Co(1) N(42) 92.9(1) . . . yes
N(21) Co(1) N(31) 82.5(1) . . . yes
N(21) Co(1) N(42) 93.9(1) . . . yes
N(31) Co(1) N(42) 176.1(2) . . . yes
O(1) S(1) O(2) 112.2(3) . . . yes
O(1) S(1) O(3) 113.5(3) . . . yes
O(1) S(1) C(51) 103.6(3) . . . yes
O(2) S(1) O(3) 117.7(3) . . . yes
O(2) S(1) C(51) 103.3(4) . . . yes
O(3) S(1) C(51) 104.5(4) . . . yes
Co(1) O(1) S(1) 152.1(2) . . . yes
Co(1) N(11) N(12) 116.3(3) . . . yes
Co(1) N(11) C(11) 132.6(3) . . . yes
N(12) N(11) C(11) 106.8(4) . . . yes
N(11) N(12) C(13) 110.1(4) . . . yes
N(11) N(12) B(1) 118.6(4) . . . yes
C(13) N(12) B(1) 131.2(4) . . . yes
Co(1) N(21) N(22) 115.3(2) . . . yes
Co(1) N(21) C(21) 136.4(4) . . . yes
N(22) N(21) C(21) 106.6(4) . . . yes
N(21) N(22) C(23) 109.6(4) . . . yes
N(21) N(22) B(1) 120.0(4) . . . yes
C(23) N(22) B(1) 130.4(5) . . . yes
Co(1) N(31) N(32) 113.7(3) . . . yes
Co(1) N(31) C(33) 141.0(3) . . . yes
N(32) N(31) C(33) 105.3(4) . . . yes
N(31) N(32) C(31) 110.4(4) . . . yes
N(31) N(32) B(1) 119.0(3) . . . yes
C(31) N(32) B(1) 130.1(4) . . . yes
N(42) N(41) C(41) 112.4(4) . . . yes
Co(1) N(42) N(41) 124.2(3) . . . yes
Co(1) N(42) C(43) 130.6(3) . . . yes
N(41) N(42) C(43) 105.1(3) . . . yes
N(11) C(11) C(12) 109.2(4) . . . yes
N(11) C(11) C(101) 121.9(4) . . . yes
C(12) C(11) C(101) 128.9(4) . . . yes
C(11) C(12) C(13) 106.1(4) . . . yes
N(12) C(13) C(12) 107.8(5) . . . yes
N(12) C(13) C(14) 123.3(5) . . . yes
C(12) C(13) C(14) 128.8(5) . . . yes
N(21) C(21) C(22) 108.9(4) . . . yes
N(21) C(21) C(201) 121.5(5) . . . yes
C(22) C(21) C(201) 129.5(4) . . . yes
C(21) C(22) C(23) 107.1(4) . . . yes
N(22) C(23) C(22) 107.8(5) . . . yes
N(22) C(23) C(24) 122.9(5) . . . yes
C(22) C(23) C(24) 129.3(5) . . . yes
N(32) C(31) C(32) 107.1(4) . . . yes
N(32) C(31) C(301) 125.2(5) . . . yes
C(32) C(31) C(301) 127.7(5) . . . yes
C(31) C(32) C(33) 106.7(4) . . . yes
N(31) C(33) C(32) 110.6(4) . . . yes
N(31) C(33) C(34) 122.9(4) . . . yes
C(32) C(33) C(34) 126.5(4) . . . yes
N(41) C(41) C(42) 106.3(4) . . . yes
N(41) C(41) C(401) 122.5(5) . . . yes
C(42) C(41) C(401) 131.1(5) . . . yes
C(41) C(42) C(43) 106.3(4) . . . yes
N(42) C(43) C(42) 109.8(4) . . . yes
N(42) C(43) C(44) 124.4(4) . . . yes
C(42) C(43) C(44) 125.7(4) . . . yes
S(1) C(51) F(1) 111.2(7) . . . yes
S(1) C(51) F(2) 114.4(7) . . . yes
S(1) C(51) F(3) 112.3(5) . . . yes
F(1) C(51) F(2) 107.3(7) . . . yes
F(1) C(51) F(3) 103.8(8) . . . yes
F(2) C(51) F(3) 107.1(7) . . . yes
C(11) C(101) C(102) 119.5(5) . . . yes
C(11) C(101) C(106) 122.5(5) . . . yes
C(102) C(101) C(106) 117.9(6) . . . yes
C(101) C(102) C(103) 120.9(6) . . . yes
C(102) C(103) C(104) 119.3(7) . . . yes
C(103) C(104) C(105) 121.7(9) . . . yes
C(104) C(105) C(106) 118.8(8) . . . yes
C(101) C(106) C(105) 121.3(6) . . . yes
C(21) C(201) C(202) 120.3(5) . . . yes
C(21) C(201) C(206) 122.2(4) . . . yes
C(202) C(201) C(206) 117.4(5) . . . yes
C(201) C(202) C(203) 120.3(6) . . . yes
C(202) C(203) C(204) 121.2(6) . . . yes
C(203) C(204) C(205) 119.4(7) . . . yes
C(204) C(205) C(206) 119.9(7) . . . yes
C(201) C(206) C(205) 121.7(5) . . . yes
C(31) C(301) C(302) 118.4(5) . . . yes
C(31) C(301) C(306) 122.7(5) . . . yes
C(302) C(301) C(306) 118.8(5) . . . yes
C(301) C(302) C(303) 120.6(7) . . . yes
C(302) C(303) C(304) 120.7(9) . . . yes
C(303) C(304) C(305) 120.0(8) . . . yes
C(304) C(305) C(306) 121.3(8) . . . yes
C(301) C(306) C(305) 118.5(7) . . . yes
C(41) C(401) C(402) 119.9(6) . . . yes
C(41) C(401) C(406) 121.8(6) . . . yes
C(402) C(401) C(406) 118.2(6) . . . yes
C(401) C(402) C(403) 120.4(7) . . . yes
C(402) C(403) C(404) 120.8(9) . . . yes
C(403) C(404) C(405) 119.5(8) . . . yes
C(404) C(405) C(406) 120.8(8) . . . yes
C(401) C(406) C(405) 120.2(7) . . . yes
N(12) B(1) N(22) 110.0(4) . . . yes
N(12) B(1) N(32) 108.4(4) . . . yes
N(22) B(1) N(32) 108.7(4) . . . yes

loop_
_geom_bond_atom_site_label_1
_geom_bond_atom_site_label_2
_geom_bond_distance
_geom_bond_site_symmetry_1
_geom_bond_site_symmetry_2
_geom_bond_publ_flag
Co(1) O(1) 2.088(4) . . yes
Co(1) N(11) 2.044(3) . . yes
Co(1) N(21) 2.058(4) . . yes
Co(1) N(31) 2.172(4) . . yes
Co(1) N(42) 2.108(4) . . yes
S(1) O(1) 1.468(4) . . yes
S(1) O(2) 1.427(5) . . yes
S(1) O(3) 1.434(5) . . yes
S(1) C(51) 1.801(9) . . yes
F(1) C(51) 1.32(1) . . yes
F(2) C(51) 1.272(10) . . yes
F(3) C(51) 1.30(1) . . yes
N(11) N(12) 1.377(6) . . yes
N(11) C(11) 1.347(6) . . yes
N(12) C(13) 1.344(6) . . yes
N(12) B(1) 1.530(7) . . yes
N(21) N(22) 1.366(6) . . yes
N(21) C(21) 1.353(5) . . yes
N(22) C(23) 1.354(7) . . yes
N(22) B(1) 1.566(6) . . yes
N(31) N(32) 1.381(6) . . yes
N(31) C(33) 1.344(6) . . yes
N(32) C(31) 1.355(6) . . yes
N(32) B(1) 1.556(7) . . yes
N(41) N(42) 1.363(6) . . yes
N(41) C(41) 1.338(6) . . yes
N(42) C(43) 1.341(6) . . yes
C(11) C(12) 1.402(7) . . yes
C(11) C(101) 1.453(7) . . yes
C(12) C(13) 1.385(8) . . yes
C(13) C(14) 1.492(9) . . yes
C(21) C(22) 1.385(9) . . yes
C(21) C(201) 1.464(8) . . yes
C(22) C(23) 1.360(8) . . yes
C(23) C(24) 1.50(1) . . yes
C(31) C(32) 1.372(7) . . yes
C(31) C(301) 1.464(7) . . yes
C(32) C(33) 1.381(7) . . yes
C(33) C(34) 1.501(8) . . yes
C(41) C(42) 1.377(8) . . yes
C(41) C(401) 1.461(8) . . yes
C(42) C(43) 1.401(7) . . yes
C(43) C(44) 1.496(7) . . yes
C(101) C(102) 1.399(8) . . yes
C(101) C(106) 1.364(8) . . yes
C(102) C(103) 1.38(1) . . yes
C(103) C(104) 1.35(1) . . yes
C(104) C(105) 1.36(1) . . yes
C(105) C(106) 1.39(1) . . yes
C(201) C(202) 1.398(7) . . yes
C(201) C(206) 1.392(9) . . yes
C(202) C(203) 1.38(1) . . yes
C(203) C(204) 1.37(1) . . yes
C(204) C(205) 1.38(1) . . yes
C(205) C(206) 1.377(9) . . yes
C(301) C(302) 1.409(9) . . yes
C(301) C(306) 1.409(8) . . yes
C(302) C(303) 1.387(10) . . yes
C(303) C(304) 1.34(2) . . yes
C(304) C(305) 1.40(2) . . yes
C(305) C(306) 1.39(1) . . yes
C(401) C(402) 1.389(9) . . yes
C(401) C(406) 1.374(9) . . yes
C(402) C(403) 1.40(1) . . yes
C(403) C(404) 1.34(1) . . yes
C(404) C(405) 1.37(1) . . yes
C(405) C(406) 1.389(10) . . yes

loop_
_geom_contact_atom_site_label_1
_geom_contact_atom_site_label_2
_geom_contact_distance
_geom_contact_site_symmetry_1
_geom_contact_site_symmetry_2
_geom_contact_publ_flag
F(2) C(303) 3.464(10) . 3_555 ?
F(2) F(3) 3.501(9) . 3_655 ?
F(3) C(304) 3.509(9) . 1_655 ?
C(12) C(12) 3.490(9) . 3_565 ?
C(42) C(302) 3.412(7) . 2_555 ?
C(104) C(104) 3.54(2) . 3_665 ?
C(303) C(402) 3.38(1) . 2_545 ?
C(303) C(403) 3.55(1) . 2_545 ?
C(303) C(401) 3.571(9) . 2_545 ?
C(304) C(403) 3.53(1) . 2_545 ?
